data_4125798
loop_
_publ_author_name
'Solola, Lukman A.'
'Zabula, Alexander V.'
'Dorfner, Walter L.'
'Manor, Brian C.'
'Carroll, Patrick J.'
'Schelter, Eric J.'

_publ_section_title
;
 Cerium(IV) Imido Complexes: Structural, Computational, and Reactivity
 Studies.
;
_journal_issue 6
_journal_name_full 'Journal of the American Chemical Society'
_journal_page_first 2435
_journal_page_last 2442
_journal_paper_doi 10.1021/jacs.6b12369
_journal_volume 139
_journal_year 2017
_chemical_formula_moiety 'C21 H13 F6 N'
_chemical_formula_sum 'C21 H13 F6 N'
_chemical_formula_weight 393.32
_space_group_crystal_system monoclinic
_space_group_IT_number 14
_space_group_name_Hall '-P 2ybc'
_space_group_name_H-M_alt 'P 1 21/c 1'
_symmetry_space_group_name_Hall '-P 2ybc'
_symmetry_space_group_name_H-M 'P 1 21/c 1'
_atom_sites_solution_hydrogens geom
_atom_sites_solution_primary direct
_audit_creation_date 2016-11-18
_audit_creation_method
;
Olex2 1.2
(compiled 2016.11.07 svn.r3352 for OlexSys, GUI svn.r5261)
;
_cell_angle_alpha 90
_cell_angle_beta 104.1430(10)
_cell_angle_gamma 90
_cell_formula_units_Z 4
_cell_length_a 13.4015(3)
_cell_length_b 16.3553(4)
_cell_length_c 8.0023(2)
_cell_measurement_reflns_used 9585
_cell_measurement_temperature 100
_cell_measurement_theta_max 27.47
_cell_measurement_theta_min 2.49
_cell_volume 1700.82(7)
_computing_data_collection 'Bruker APEX2 v2014.11-0'
_computing_data_reduction 'Bruker SAINT v8.34A'
_computing_publication_material 'Olex2 (Dolomanov et al., 2009)'
_computing_structure_refinement 'XL (Sheldrick, 2008)'
_computing_structure_solution 'ShelXS (Sheldrick, 2008)'
_diffrn_ambient_temperature 100
_diffrn_measured_fraction_theta_full 1.000
_diffrn_measured_fraction_theta_max 0.999
_diffrn_measurement_device 'CCD area detector'
_diffrn_measurement_device_type 'Bruker APEXII'
_diffrn_measurement_method '\w and \f scans'
_diffrn_radiation_monochromator graphite
_diffrn_radiation_type MoK\a
_diffrn_radiation_wavelength 0.71073
_diffrn_reflns_av_R_equivalents 0.0305
_diffrn_reflns_av_unetI/netI 0.0172
_diffrn_reflns_Laue_measured_fraction_full 1.000
_diffrn_reflns_Laue_measured_fraction_max 0.999
_diffrn_reflns_limit_h_max 17
_diffrn_reflns_limit_h_min -17
_diffrn_reflns_limit_k_max 21
_diffrn_reflns_limit_k_min -21
_diffrn_reflns_limit_l_max 10
_diffrn_reflns_limit_l_min -10
_diffrn_reflns_number 41221
_diffrn_reflns_point_group_measured_fraction_full 1.000
_diffrn_reflns_point_group_measured_fraction_max 0.999
_diffrn_reflns_theta_full 25.242
_diffrn_reflns_theta_max 27.534
_diffrn_reflns_theta_min 1.567
_diffrn_source 'sealed tube'
_exptl_absorpt_coefficient_mu 0.136
_exptl_absorpt_correction_T_max 0.7456
_exptl_absorpt_correction_T_min 0.7100
_exptl_absorpt_correction_type multi-scan
_exptl_absorpt_process_details 'SADABS v2014/4'
_exptl_crystal_colour colourless
_exptl_crystal_colour_primary colourless
_exptl_crystal_density_diffrn 1.536
_exptl_crystal_description plank
_exptl_crystal_F_000 800
_exptl_crystal_size_max 0.28
_exptl_crystal_size_mid 0.10
_exptl_crystal_size_min 0.05
_refine_diff_density_max 0.323
_refine_diff_density_min -0.285
_refine_diff_density_rms 0.045
_refine_ls_extinction_method none
_refine_ls_goodness_of_fit_ref 1.023
_refine_ls_hydrogen_treatment constr
_refine_ls_matrix_type full
_refine_ls_number_parameters 280
_refine_ls_number_reflns 3915
_refine_ls_number_restraints 6
_refine_ls_restrained_S_all 1.023
_refine_ls_R_factor_all 0.0456
_refine_ls_R_factor_gt 0.0337
_refine_ls_shift/su_max 0.001
_refine_ls_shift/su_mean 0.000
_refine_ls_structure_factor_coef Fsqd
_refine_ls_weighting_details 'w=1/[\s^2^(Fo^2^)+(0.0439P)^2^+0.7280P] where P=(Fo^2^+2Fc^2^)/3'
_refine_ls_weighting_scheme calc
_refine_ls_wR_factor_gt 0.0833
_refine_ls_wR_factor_ref 0.0901
_reflns_number_gt 3210
_reflns_number_total 3915
_reflns_threshold_expression 'I > 2\s(I)'
_cod_data_source_file ja6b12369_si_002.cif
_cod_data_source_block Compound_Ph2C=N(3,5-(CF3)2C6H3)
_cod_database_code 4125798

loop_
_space_group_symop_operation_xyz
'x, y, z'
'-x, y+1/2, -z+1/2'
'-x, -y, -z'
'x, -y-1/2, z-1/2'

loop_
_atom_site_label
_atom_site_type_symbol
_atom_site_fract_x
_atom_site_fract_y
_atom_site_fract_z
_atom_site_U_iso_or_equiv
_atom_site_adp_type
_atom_site_occupancy
_atom_site_site_symmetry_order
_atom_site_calc_flag
_atom_site_refinement_flags_posn
_atom_site_refinement_flags_adp
_atom_site_refinement_flags_occupancy
_atom_site_disorder_assembly
_atom_site_disorder_group
C1 C 0.61513(9) 0.19075(7) 0.44939(15) 0.0162(2) Uani 1 1 d . . . . .
C2 C 0.51901(10) 0.20261(8) 0.33735(16) 0.0174(3) Uani 1 1 d . . . . .
H2 H 0.5125 0.2363 0.2385 0.023 Uiso 1 1 calc R . . . .
C3 C 0.43265(9) 0.16524(8) 0.36992(15) 0.0175(3) Uani 1 1 d . . . . .
C4 C 0.43946(10) 0.11597(8) 0.51346(16) 0.0172(2) Uani 1 1 d . . . . .
H4 H 0.3800 0.0906 0.5350 0.023 Uiso 1 1 calc R . . . .
C5 C 0.53598(9) 0.10477(7) 0.62498(15) 0.0159(2) Uani 1 1 d . . . . .
C6 C 0.62303(9) 0.14104(7) 0.59427(15) 0.0158(2) Uani 1 1 d . . . . .
H6 H 0.6882 0.1322 0.6716 0.021 Uiso 1 1 calc R . . . .
C7 C 0.33033(10) 0.18095(8) 0.24690(17) 0.0222(3) Uani 1 1 d D . . . .
C8 C 0.54434(10) 0.05744(8) 0.78811(16) 0.0194(3) Uani 1 1 d . . . . .
C9 C 0.78614(9) 0.20362(8) 0.42531(14) 0.0157(2) Uani 1 1 d . . . . .
C10 C 0.87565(9) 0.25912(8) 0.43446(15) 0.0160(2) Uani 1 1 d . . . . .
C11 C 0.86938(10) 0.34026(8) 0.48499(15) 0.0184(3) Uani 1 1 d . . . . .
H11 H 0.8070 0.3602 0.5059 0.024 Uiso 1 1 calc R . . . .
C12 C 0.95339(10) 0.39197(8) 0.50485(17) 0.0219(3) Uani 1 1 d . . . . .
H12 H 0.9487 0.4468 0.5412 0.029 Uiso 1 1 calc R . . . .
C13 C 1.04435(10) 0.36381(9) 0.47174(17) 0.0235(3) Uani 1 1 d . . . . .
H13 H 1.1020 0.3992 0.4859 0.031 Uiso 1 1 calc R . . . .
C14 C 1.05090(10) 0.28392(9) 0.41793(17) 0.0236(3) Uani 1 1 d . . . . .
H14 H 1.1127 0.2648 0.3933 0.031 Uiso 1 1 calc R . . . .
C15 C 0.96726(10) 0.23163(8) 0.39987(16) 0.0194(3) Uani 1 1 d . . . . .
H15 H 0.9724 0.1768 0.3637 0.026 Uiso 1 1 calc R . . . .
C16 C 0.80202(9) 0.11334(8) 0.41637(15) 0.0162(2) Uani 1 1 d . . . . .
C17 C 0.74349(10) 0.06838(8) 0.27912(16) 0.0184(3) Uani 1 1 d . . . . .
H17 H 0.6935 0.0951 0.1913 0.024 Uiso 1 1 calc R . . . .
C18 C 0.75814(10) -0.01553(8) 0.27053(17) 0.0221(3) Uani 1 1 d . . . . .
H18 H 0.7197 -0.0458 0.1749 0.029 Uiso 1 1 calc R . . . .
C19 C 0.82856(11) -0.05515(8) 0.40094(18) 0.0236(3) Uani 1 1 d . . . . .
H19 H 0.8380 -0.1126 0.3955 0.031 Uiso 1 1 calc R . . . .
C20 C 0.88536(11) -0.01064(9) 0.53980(18) 0.0238(3) Uani 1 1 d . . . . .
H20 H 0.9325 -0.0379 0.6306 0.032 Uiso 1 1 calc R . . . .
C21 C 0.87347(10) 0.07340(8) 0.54632(16) 0.0201(3) Uani 1 1 d . . . . .
H21 H 0.9141 0.1038 0.6396 0.027 Uiso 1 1 calc R . . . .
N1 N 0.69993(8) 0.23692(6) 0.42787(13) 0.0171(2) Uani 1 1 d . . . . .
F1 F 0.2562(9) 0.1333(7) 0.2772(19) 0.046(2) Uani 0.5 1 d D U P A 1
F2 F 0.3038(6) 0.2585(4) 0.2454(15) 0.048(2) Uani 0.5 1 d D U P A 1
F3 F 0.3329(10) 0.1618(7) 0.0854(7) 0.0310(13) Uani 0.5 1 d D U P A 1
F1' F 0.2517(10) 0.1522(8) 0.304(2) 0.044(2) Uani 0.5 1 d D U P A 2
F2' F 0.3080(6) 0.2611(3) 0.2265(14) 0.0368(17) Uani 0.5 1 d D U P A 2
F3' F 0.3231(10) 0.1539(8) 0.0889(9) 0.045(2) Uani 0.5 1 d D U P A 2
F4 F 0.63904(6) 0.02779(6) 0.85240(11) 0.0317(2) Uani 1 1 d . . . . .
F5 F 0.47999(6) -0.00619(5) 0.76711(10) 0.02578(19) Uani 1 1 d . . . . .
F6 F 0.52235(8) 0.10382(5) 0.91272(10) 0.0338(2) Uani 1 1 d . . . . .

loop_
_atom_site_aniso_label
_atom_site_aniso_U_11
_atom_site_aniso_U_22
_atom_site_aniso_U_33
_atom_site_aniso_U_23
_atom_site_aniso_U_13
_atom_site_aniso_U_12
C1 0.0161(6) 0.0132(6) 0.0199(6) -0.0016(5) 0.0057(5) -0.0004(5)
C2 0.0182(6) 0.0162(6) 0.0182(6) 0.0025(5) 0.0050(5) 0.0008(5)
C3 0.0156(6) 0.0183(6) 0.0176(6) -0.0010(5) 0.0024(5) -0.0001(5)
C4 0.0159(6) 0.0166(6) 0.0196(6) -0.0006(5) 0.0055(5) -0.0016(5)
C5 0.0181(6) 0.0137(6) 0.0160(5) -0.0013(4) 0.0047(5) -0.0003(5)
C6 0.0144(6) 0.0151(6) 0.0169(5) -0.0018(4) 0.0021(4) 0.0012(5)
C7 0.0174(6) 0.0263(7) 0.0223(6) 0.0049(5) 0.0036(5) -0.0015(5)
C8 0.0198(6) 0.0185(6) 0.0192(6) 0.0015(5) 0.0037(5) -0.0018(5)
C9 0.0165(6) 0.0179(6) 0.0121(5) 0.0004(4) 0.0022(4) -0.0021(5)
C10 0.0153(6) 0.0193(6) 0.0124(5) 0.0012(4) 0.0013(4) -0.0019(5)
C11 0.0186(6) 0.0196(6) 0.0168(6) 0.0004(5) 0.0043(5) -0.0015(5)
C12 0.0253(7) 0.0188(6) 0.0200(6) 0.0010(5) 0.0022(5) -0.0048(5)
C13 0.0181(6) 0.0257(7) 0.0237(6) 0.0055(5) -0.0004(5) -0.0072(5)
C14 0.0152(6) 0.0295(7) 0.0257(7) 0.0045(5) 0.0042(5) -0.0005(5)
C15 0.0178(6) 0.0204(6) 0.0195(6) 0.0000(5) 0.0039(5) -0.0004(5)
C16 0.0143(6) 0.0180(6) 0.0176(6) -0.0001(5) 0.0063(5) -0.0016(5)
C17 0.0157(6) 0.0218(6) 0.0181(6) -0.0001(5) 0.0051(5) -0.0017(5)
C18 0.0216(7) 0.0217(7) 0.0245(6) -0.0063(5) 0.0085(5) -0.0055(5)
C19 0.0246(7) 0.0164(6) 0.0332(7) -0.0005(5) 0.0135(6) -0.0001(5)
C20 0.0220(7) 0.0231(7) 0.0264(7) 0.0051(5) 0.0063(5) 0.0039(5)
C21 0.0181(6) 0.0225(7) 0.0188(6) -0.0003(5) 0.0032(5) -0.0004(5)
N1 0.0152(5) 0.0172(5) 0.0189(5) 0.0017(4) 0.0041(4) -0.0017(4)
F1 0.018(3) 0.073(5) 0.039(4) 0.029(3) -0.0069(16) -0.019(3)
F2 0.042(3) 0.049(3) 0.042(2) -0.011(2) -0.013(2) 0.034(2)
F3 0.024(2) 0.051(3) 0.0129(19) 0.0015(17) -0.0042(14) 0.0003(16)
F1' 0.0133(15) 0.074(5) 0.042(4) 0.026(3) 0.003(2) -0.003(2)
F2' 0.026(2) 0.021(2) 0.053(4) 0.0047(19) -0.0088(19) -0.0002(18)
F3' 0.035(4) 0.055(4) 0.036(3) -0.020(3) -0.008(2) 0.014(3)
F4 0.0214(4) 0.0399(5) 0.0306(4) 0.0175(4) 0.0006(3) 0.0009(4)
F5 0.0272(4) 0.0231(4) 0.0259(4) 0.0067(3) 0.0044(3) -0.0077(3)
F6 0.0579(6) 0.0279(5) 0.0190(4) -0.0003(3) 0.0159(4) 0.0003(4)

loop_
_atom_type_symbol
_atom_type_description
_atom_type_scat_dispersion_real
_atom_type_scat_dispersion_imag
_atom_type_scat_source
C C 0.0033 0.0016 'International Tables Vol C Tables 4.2.6.8 and 6.1.1.4'
H H 0.0000 0.0000 'International Tables Vol C Tables 4.2.6.8 and 6.1.1.4'
N N 0.0061 0.0033 'International Tables Vol C Tables 4.2.6.8 and 6.1.1.4'
F F 0.0171 0.0103 'International Tables Vol C Tables 4.2.6.8 and 6.1.1.4'

loop_
_geom_angle_atom_site_label_1
_geom_angle_atom_site_label_2
_geom_angle_atom_site_label_3
_geom_angle
C2 C1 C6 119.06(11)
C2 C1 N1 119.58(11)
C6 C1 N1 120.84(11)
C3 C2 C1 120.03(11)
C2 C3 C7 118.09(11)
C4 C3 C2 121.44(12)
C4 C3 C7 120.45(11)
C3 C4 C5 118.02(11)
C4 C5 C8 119.10(11)
C6 C5 C4 121.43(11)
C6 C5 C8 119.32(11)
C5 C6 C1 120.01(11)
F1 C7 C3 112.5(7)
F1 C7 F3 103.6(8)
F2 C7 C3 111.8(4)
F2 C7 F1 110.8(7)
F2 C7 F3 106.7(7)
F3 C7 C3 111.0(5)
F1' C7 C3 112.7(8)
F1' C7 F2' 102.4(7)
F2' C7 C3 112.7(4)
F3' C7 C3 114.3(5)
F3' C7 F1' 109.4(9)
F3' C7 F2' 104.4(7)
F4 C8 C5 112.58(10)
F4 C8 F6 106.20(10)
F5 C8 C5 112.61(10)
F5 C8 F4 106.77(10)
F5 C8 F6 106.37(10)
F6 C8 C5 111.85(10)
C10 C9 C16 118.74(11)
N1 C9 C10 117.24(11)
N1 C9 C16 124.01(11)
C11 C10 C9 119.22(11)
C11 C10 C15 118.78(11)
C15 C10 C9 121.96(11)
C12 C11 C10 120.57(12)
C11 C12 C13 120.17(13)
C14 C13 C12 119.85(12)
C13 C14 C15 120.15(13)
C14 C15 C10 120.46(12)
C17 C16 C9 119.96(11)
C21 C16 C9 120.48(11)
C21 C16 C17 119.55(12)
C18 C17 C16 120.05(12)
C19 C18 C17 120.20(12)
C18 C19 C20 119.78(13)
C21 C20 C19 120.27(13)
C20 C21 C16 120.10(12)
C9 N1 C1 122.08(11)

loop_
_geom_bond_atom_site_label_1
_geom_bond_atom_site_label_2
_geom_bond_distance
C1 C2 1.3916(17)
C1 C6 1.3988(17)
C1 N1 1.4096(15)
C2 C3 1.3886(17)
C3 C4 1.3877(17)
C3 C7 1.5019(17)
C4 C5 1.3924(17)
C5 C6 1.3832(17)
C5 C8 1.4982(17)
C7 F1 1.331(7)
C7 F2 1.317(6)
C7 F3 1.338(6)
C7 F1' 1.334(7)
C7 F2' 1.345(5)
C7 F3' 1.320(7)
C8 F4 1.3385(15)
C8 F5 1.3356(15)
C8 F6 1.3417(15)
C9 C10 1.4918(17)
C9 C16 1.4961(17)
C9 N1 1.2819(16)
C10 C11 1.3958(18)
C10 C15 1.3971(18)
C11 C12 1.3858(18)
C12 C13 1.388(2)
C13 C14 1.385(2)
C14 C15 1.3891(18)
C16 C17 1.3934(17)
C16 C21 1.3922(17)
C17 C18 1.3903(18)
C18 C19 1.385(2)
C19 C20 1.390(2)
C20 C21 1.3862(19)
